data_1555062
loop_
_publ_author_name
'Zerov, Aleksey V.'
'Bulova, Anastasia A.'
'Khoroshilova, Olesya V.'
'Vasilyev, Aleksander V.'

_publ_section_title
;
 TfOH-promoted transformation of TMS-ethers of diarylsubstituted CF3-allyl
 alcohols with arenes into CF3-indanes
;
_journal_issue 18
_journal_name_full 'Organic Chemistry Frontiers'
_journal_page_first 3264
_journal_paper_doi 10.1039/C9QO00822E
_journal_volume 6
_journal_year 2019
_chemical_formula_moiety 'C23 H19 F3'
_chemical_formula_sum 'C23 H19 F3'
_chemical_formula_weight 352.38
_space_group_crystal_system monoclinic
_space_group_IT_number 14
_space_group_name_Hall '-P 2ybc'
_space_group_name_H-M_alt 'P 1 21/c 1'
_atom_sites_solution_hydrogens geom
_atom_sites_solution_primary direct
_audit_creation_date 2018-10-23
_audit_creation_method
;
Olex2 1.2
(compiled 2018.05.29 svn.r3508 for OlexSys, GUI svn.r5506)
;
_audit_update_record
;
2018-10-24 deposited with the CCDC.	2019-08-05 downloaded from the CCDC.
;
_cell_angle_alpha 90
_cell_angle_beta 115.595(4)
_cell_angle_gamma 90
_cell_formula_units_Z 4
_cell_length_a 10.7304(4)
_cell_length_b 18.6098(5)
_cell_length_c 9.9301(4)
_cell_measurement_reflns_used 7923
_cell_measurement_temperature 100(2)
_cell_measurement_theta_max 71.6880
_cell_measurement_theta_min 4.6050
_cell_volume 1788.36(12)
_computing_cell_refinement 'CrysAlisPro 1.171.39.35a (Rigaku OD, 2017)'
_computing_data_collection 'CrysAlisPro 1.171.39.35a (Rigaku OD, 2017)'
_computing_data_reduction 'CrysAlisPro 1.171.39.35a (Rigaku OD, 2017)'
_computing_molecular_graphics 'Olex2 (Dolomanov et al., 2009)'
_computing_publication_material 'Olex2 (Dolomanov et al., 2009)'
_computing_structure_refinement 'ShelXL (Sheldrick, 2015)'
_computing_structure_solution 'ShelXS (Sheldrick, 2008)'
_diffrn_ambient_environment N~2~
_diffrn_ambient_temperature 100(2)
_diffrn_detector 'CCD plate'
_diffrn_detector_type HyPix3000
_diffrn_measured_fraction_theta_full 1.000
_diffrn_measured_fraction_theta_max 1.000
_diffrn_measurement_details
;
List of Runs (angles in degrees, time in seconds):

  # Type    Start    End  Width  t~exp~   \w     \q     \k     \f   Frames
#--------------------------------------------------------------------------
  1  \w   -102.00 -63.00   0.50    0.20    --  -41.35 -48.00 -32.00   78
  2  \w    -47.00  -9.00   0.50    0.20    --  -41.35  48.00 115.00   76
  3  \w    -56.00 -26.00   0.50    0.20    --  -41.35 -48.00 -32.00   60
  4  \w     51.00  78.00   0.50    0.20    --   41.35  48.00 115.00   54
  5  \w     38.00 105.00   0.50    0.66    --  101.00 -48.00 -32.00  134
  6  \w     91.00 154.00   0.50    0.66    --  101.00  48.00 115.00  126
  7  \w    -53.00  19.00   0.50    0.20    --  -41.35  43.00 -60.00  144
  8  \w    -61.00 -34.00   0.50    0.20    --  -41.35  11.00-120.00   54
  9  \w   -101.00 -25.00   0.50    0.20    --  -41.35 -65.00  90.00  152
 10  \w    -24.00   3.00   0.50    0.20    --  -41.35  11.00-120.00   54
 11  \w     56.00 106.00   0.50    0.20    --   41.35  32.00 -90.00  100
 12  \w     35.00  66.00   0.50    0.20    --   41.35  32.00   0.00   62
 13  \w     71.00  99.00   0.50    0.20    --   41.35  65.00-150.00   56
 14  \w     70.00  97.00   0.50    0.20    --   41.35  32.00   0.00   54
 15  \w     25.00  67.00   0.50    0.20    --   41.35  65.00-150.00   84
 16  \w     29.00  99.00   0.50    0.20    --   41.35  43.00-150.00  140
 17  \w      4.00  43.00   0.50    0.20    --   41.35 -48.00 -32.00   78
 18  \w     35.00 106.00   0.50    0.66    --  101.00 -25.00  90.00  142
 19  \w     51.00 109.00   0.50    0.66    --  101.00 -33.00 150.00  116
 20  \w     79.00 106.00   0.50    0.66    --  101.00 -25.00 -90.00   54
 21  \w     89.00 141.00   0.50    0.66    --  101.00  42.00  60.00  104
 22  \w     88.00 154.00   0.50    0.66    --  101.00  50.00  90.00  132
 23  \w     35.00  77.00   0.50    0.66    --  101.00 -25.00 -90.00   84
 24  \w     61.00 127.00   0.50    0.66    --  101.00 -77.00 120.00  132
 25  \w    109.00 149.00   0.50    0.66    --  101.00 133.00 -30.00   80
 26  \w     93.00 157.00   0.50    0.66    --  101.00  25.00  30.00  128
 27  \w     95.00 151.00   0.50    0.66    --  101.00  17.00 -90.00  112
 28  \w     59.00  96.00   0.50    0.66    --  101.00 -50.00-180.00   74
 29  \w     57.00  85.00   0.50    0.66    --  101.00 -33.00-120.00   56
 30  \w     50.00 112.00   0.50    0.66    --  101.00 -50.00  90.00  124
 31  \w    111.00 148.00   0.50    0.66    --  101.00  33.00-180.00   74
 32  \w   -103.00 -76.00   0.50    0.20    --  -41.35 -48.00 -32.00   54
 33  \w    -59.00 -24.00   0.50    0.20    --  -41.35 -54.00-180.00   70
 34  \w      3.00  28.00   0.50    0.20    --  -41.35  21.00 -90.00   50
 35  \w    -37.00 -10.00   0.50    0.20    --  -41.35  21.00 -90.00   54
 36  \w     32.00  57.00   0.50    0.20    --   41.35  54.00 -90.00   50
 37  \w     67.00  96.00   0.50    0.20    --   41.35  54.00 -90.00   58
 38  \w     37.00  64.00   0.50    0.20    --   41.35  32.00-180.00   54
 39  \w     51.00  94.00   0.50    0.20    --   41.35-138.00  30.00   86
 40  \w     17.00  42.00   0.50    0.20    --   41.35  77.00-120.00   50
 41  \w     82.00 107.00   0.50    0.20    --   41.35  32.00-180.00   50
 42  \w    131.00 157.00   0.50    0.66    --  101.00  77.00-120.00   52
 43  \w     82.00 119.00   0.50    0.66    --  101.00  -8.00 120.00   74
 44  \w     77.00 102.00   0.50    0.66    --  101.00  77.00-120.00   50
 45  \w     80.00 110.00   0.50    0.66    --  101.00  68.00-120.00   60
 46  \w     86.00 111.00   0.50    0.66    --  101.00  50.00-180.00   50
 47  \w     84.00 115.00   0.50    0.66    --  101.00  59.00 150.00   62
 48  \w     29.00  56.00   0.50    0.66    --  101.00  -8.00 120.00   54
 49  \w     96.00 150.00   0.50    0.66    --  101.00  33.00 150.00  108
 50  \w    132.00 157.00   0.50    0.66    --  101.00  77.00-150.00   50
 51  \w    122.00 149.00   0.50    0.66    --  101.00  73.00 177.21   54
 52  \w     76.00 103.00   0.50    0.66    --  101.00  77.00-180.00   54
 53  \w     83.00 109.00   0.50    0.66    --  101.00  59.00-120.00   52
 54  \w     83.00 109.00   0.50    0.66    --  101.00  59.00-180.00   52
 55  \w     83.00 110.00   0.50    0.66    --  101.00  59.00 -90.00   54
 56  \w    124.00 151.00   0.50    0.66    --  101.00  77.00 150.00   54
 57  \w     76.00 112.00   0.50    0.66    --  101.00  77.00 150.00   72
 58  \w     76.00 102.00   0.50    0.66    --  101.00  77.00-150.00   52
 59  \w     41.00  97.00   0.50    0.66    --  101.00 -68.00 -60.00  112
 60  \w    131.00 157.00   0.50    0.66    --  101.00  50.00  60.00   52
 61  \w     89.00 116.00   0.50    0.66    --  101.00  50.00 -90.00   54
 62  \w    131.00 157.00   0.50    0.66    --  101.00  50.00-180.00   52
 63  \w     47.00 109.00   0.50    0.66    --  101.00 -25.00 -30.00  124
 64  \w     80.00 137.00   0.50    0.66    --  101.00  68.00 -90.00  114
 65  \w     78.00 104.00   0.50    0.66    --  101.00  73.00 177.21   52
 66  \w    132.00 157.00   0.50    0.66    --  101.00  59.00-150.00   50
 67  \w     37.00  62.00   0.50    0.66    --  101.00 -33.00 -60.00   50
 68  \w     81.00 110.00   0.50    0.66    --  101.00  63.00-132.73   58
 69  \w     80.00 110.00   0.50    0.66    --  101.00  68.00-150.00   60
 70  \w    113.00 140.00   0.50    0.66    --  101.00  33.00  30.00   54
 71  \w     86.00 142.00   0.50    0.66    --  101.00  50.00-150.00  112
 72  \w     84.00 111.00   0.50    0.66    --  101.00  59.00-150.00   54
;
_diffrn_measurement_device 'four-circle diffractometer'
_diffrn_measurement_device_type 'SuperNova, Single source at offset/far, HyPix3000'
_diffrn_measurement_method '\w scans'
_diffrn_orient_matrix_type 'CrysAlisPro convention (1999,Acta A55,543-557)'
_diffrn_orient_matrix_UB_11 0.1124788000
_diffrn_orient_matrix_UB_12 -0.0365074000
_diffrn_orient_matrix_UB_13 -0.0332876000
_diffrn_orient_matrix_UB_21 -0.1123546000
_diffrn_orient_matrix_UB_22 -0.0323221000
_diffrn_orient_matrix_UB_23 -0.1441108000
_diffrn_orient_matrix_UB_31 0.0069985000
_diffrn_orient_matrix_UB_32 0.0669476000
_diffrn_orient_matrix_UB_33 -0.0878368000
_diffrn_radiation_monochromator mirror
_diffrn_radiation_probe x-ray
_diffrn_radiation_type CuK\a
_diffrn_radiation_wavelength 1.54184
_diffrn_reflns_av_R_equivalents 0.0424
_diffrn_reflns_av_unetI/netI 0.0260
_diffrn_reflns_Laue_measured_fraction_full 1.000
_diffrn_reflns_Laue_measured_fraction_max 1.000
_diffrn_reflns_limit_h_max 13
_diffrn_reflns_limit_h_min -12
_diffrn_reflns_limit_k_max 22
_diffrn_reflns_limit_k_min -22
_diffrn_reflns_limit_l_max 11
_diffrn_reflns_limit_l_min -12
_diffrn_reflns_number 19190
_diffrn_reflns_point_group_measured_fraction_full 1.000
_diffrn_reflns_point_group_measured_fraction_max 1.000
_diffrn_reflns_theta_full 67.684
_diffrn_reflns_theta_max 69.993
_diffrn_reflns_theta_min 4.569
_diffrn_source 'micro-focus sealed X-ray tube'
_diffrn_source_type 'SuperNova (Cu) X-ray Source'
_exptl_absorpt_coefficient_mu 0.799
_exptl_absorpt_correction_T_max 1.00000
_exptl_absorpt_correction_T_min 0.96325
_exptl_absorpt_correction_type multi-scan
_exptl_absorpt_process_details
;
CrysAlisPro 1.171.39.35a (Rigaku Oxford Diffraction, 2017)
Empirical absorption correction using spherical harmonics,
 implemented in SCALE3 ABSPACK scaling algorithm.
;
_exptl_crystal_colour colourless
_exptl_crystal_colour_primary colourless
_exptl_crystal_density_diffrn 1.309
_exptl_crystal_description prism
_exptl_crystal_F_000 736
_exptl_crystal_size_max 0.46
_exptl_crystal_size_mid 0.41
_exptl_crystal_size_min 0.32
_refine_diff_density_max 0.288
_refine_diff_density_min -0.243
_refine_diff_density_rms 0.043
_refine_ls_extinction_method none
_refine_ls_goodness_of_fit_ref 1.041
_refine_ls_hydrogen_treatment constr
_refine_ls_matrix_type full
_refine_ls_number_parameters 236
_refine_ls_number_reflns 3388
_refine_ls_number_restraints 0
_refine_ls_restrained_S_all 1.041
_refine_ls_R_factor_all 0.0447
_refine_ls_R_factor_gt 0.0395
_refine_ls_shift/su_max 0.000
_refine_ls_shift/su_mean 0.000
_refine_ls_structure_factor_coef Fsqd
_refine_ls_weighting_details 'w=1/[\s^2^(Fo^2^)+(0.0620P)^2^+0.4831P] where P=(Fo^2^+2Fc^2^)/3'
_refine_ls_weighting_scheme calc
_refine_ls_wR_factor_gt 0.1059
_refine_ls_wR_factor_ref 0.1107
_reflns_Friedel_coverage 0.000
_reflns_number_gt 2977
_reflns_number_total 3388
_reflns_threshold_expression 'I > 2\s(I)'
_cod_data_source_file c9qo00822e2.cif
_cod_data_source_block 7072-9921_avv873
_cod_database_code 1555062
_shelx_shelxl_version_number 2014/7
_shelx_space_group_comment
;
The symmetry employed for this shelxl refinement is uniquely defined
by the following loop, which should always be used as a source of
symmetry information in preference to the above space-group names.
They are only intended as comments.
;
_shelx_estimated_absorpt_t_max 0.784
_shelx_estimated_absorpt_t_min 0.710
_reflns_odcompleteness_completeness 100.00
_reflns_odcompleteness_iscentric 1
_reflns_odcompleteness_theta 70.93
_olex2_refinement_description
;
1. Fixed Uiso
 At 1.2 times of:
  All C(H) groups, All C(H,H) groups
 At 1.5 times of:
  All C(H,H,H) groups
2.a Ternary CH refined with riding coordinates:
 C4(H4)
2.b Secondary CH2 refined with riding coordinates:
 C3(H3A,H3B)
2.c Aromatic/amide H refined with riding coordinates:
 C19(H19), C9(H9), C13(H13), C18(H18), C20(H20), C14(H14), C21(H21), C8(H8),
 C15(H15), C16(H16), C6(H6), C22(H22), C12(H12)
2.d Idealised Me refined as rotating group:
 C23(H23A,H23B,H23C)
;
_olex2_submission_special_instructions 'No special instructions were received'
_oxdiff_exptl_absorpt_empirical_details
;
Empirical correction (ABSPACK) includes:
- Absorption correction using spherical harmonics
- Frame scaling
;
_oxdiff_exptl_absorpt_empirical_full_max 1.153
_oxdiff_exptl_absorpt_empirical_full_min 0.886

loop_
_space_group_symop_operation_xyz
'x, y, z'
'-x, y+1/2, -z+1/2'
'-x, -y, -z'
'x, -y-1/2, z-1/2'

loop_
_atom_site_label
_atom_site_type_symbol
_atom_site_fract_x
_atom_site_fract_y
_atom_site_fract_z
_atom_site_U_iso_or_equiv
_atom_site_adp_type
_atom_site_occupancy
_atom_site_site_symmetry_order
_atom_site_calc_flag
_atom_site_refinement_flags_posn
F3 F 0.52584(8) 0.12439(5) 0.26132(9) 0.0333(2) Uani 1 1 d .
F1 F 0.41688(9) 0.17862(5) 0.05080(9) 0.0358(2) Uani 1 1 d .
F2 F 0.41990(8) 0.22426(4) 0.25177(10) 0.0343(2) Uani 1 1 d .
C2 C 0.27871(13) 0.12015(7) 0.15332(15) 0.0262(3) Uani 1 1 d .
C1 C 0.41003(14) 0.16176(8) 0.17920(15) 0.0289(3) Uani 1 1 d .
C4 C 0.03681(13) 0.11654(7) -0.04035(15) 0.0260(3) Uani 1 1 d .
H4 H -0.0119 0.0962 0.0171 0.031 Uiso 1 1 calc R
C11 C 0.28525(13) 0.09674(8) 0.30532(15) 0.0270(3) Uani 1 1 d .
C7 C 0.16972(14) -0.04798(7) -0.17754(16) 0.0285(3) Uani 1 1 d .
C19 C -0.12973(16) 0.21284(8) -0.41509(16) 0.0333(3) Uani 1 1 d .
H19 H -0.1029 0.2317 -0.4875 0.040 Uiso 1 1 calc R
C9 C 0.35016(14) 0.00529(8) 0.04564(16) 0.0284(3) Uani 1 1 d .
H9 H 0.4428 0.0053 0.1204 0.034 Uiso 1 1 calc R
C13 C 0.30766(15) 0.00409(9) 0.48613(17) 0.0344(3) Uani 1 1 d .
H13 H 0.3195 -0.0452 0.5140 0.041 Uiso 1 1 calc R
C18 C -0.03287(14) 0.17928(8) -0.28825(16) 0.0300(3) Uani 1 1 d .
H18 H 0.0600 0.1751 -0.2750 0.036 Uiso 1 1 calc R
C20 C -0.26638(16) 0.21884(8) -0.43626(17) 0.0356(3) Uani 1 1 d .
H20 H -0.3327 0.2421 -0.5226 0.043 Uiso 1 1 calc R
C3 C 0.15030(13) 0.16839(7) 0.06290(15) 0.0276(3) Uani 1 1 d .
H3A H 0.1197 0.1938 0.1310 0.033 Uiso 1 1 calc R
H3B H 0.1726 0.2045 0.0034 0.033 Uiso 1 1 calc R
C17 C -0.06954(13) 0.15162(7) -0.18024(15) 0.0256(3) Uani 1 1 d .
C14 C 0.29452(16) 0.05458(9) 0.58127(17) 0.0369(4) Uani 1 1 d .
H14 H 0.2971 0.0403 0.6743 0.044 Uiso 1 1 calc R
C21 C -0.30504(15) 0.19072(8) -0.33104(17) 0.0344(3) Uani 1 1 d .
H21 H -0.3984 0.1943 -0.3457 0.041 Uiso 1 1 calc R
C8 C 0.30519(14) -0.04714(8) -0.06481(16) 0.0293(3) Uani 1 1 d .
H8 H 0.3680 -0.0834 -0.0638 0.035 Uiso 1 1 calc R
C5 C 0.12144(13) 0.05705(7) -0.06510(15) 0.0249(3) Uani 1 1 d .
C15 C 0.27739(17) 0.12654(9) 0.53927(17) 0.0375(4) Uani 1 1 d .
H15 H 0.2687 0.1616 0.6042 0.045 Uiso 1 1 calc R
C16 C 0.27287(15) 0.14743(8) 0.40306(16) 0.0329(3) Uani 1 1 d .
H16 H 0.2612 0.1968 0.3758 0.039 Uiso 1 1 calc R
C6 C 0.07784(14) 0.00509(7) -0.17635(15) 0.0270(3) Uani 1 1 d .
H6 H -0.0145 0.0056 -0.2518 0.032 Uiso 1 1 calc R
C22 C -0.20738(14) 0.15714(8) -0.20328(16) 0.0290(3) Uani 1 1 d .
H22 H -0.2347 0.1379 -0.1315 0.035 Uiso 1 1 calc R
C10 C 0.25737(13) 0.05801(7) 0.04527(15) 0.0257(3) Uani 1 1 d .
C12 C 0.30364(14) 0.02502(8) 0.34949(16) 0.0294(3) Uani 1 1 d .
H12 H 0.3136 -0.0102 0.2856 0.035 Uiso 1 1 calc R
C23 C 0.12360(16) -0.10503(9) -0.29740(17) 0.0359(3) Uani 1 1 d .
H23A H 0.2041 -0.1322 -0.2912 0.054 Uiso 1 1 calc GR
H23B H 0.0780 -0.0822 -0.3957 0.054 Uiso 1 1 calc GR
H23C H 0.0587 -0.1377 -0.2831 0.054 Uiso 1 1 calc GR

loop_
_atom_site_aniso_label
_atom_site_aniso_U_11
_atom_site_aniso_U_22
_atom_site_aniso_U_33
_atom_site_aniso_U_23
_atom_site_aniso_U_13
_atom_site_aniso_U_12
F3 0.0183(4) 0.0370(5) 0.0375(5) 0.0026(3) 0.0053(3) 0.0003(3)
F1 0.0301(4) 0.0410(5) 0.0349(5) 0.0048(4) 0.0129(4) -0.0062(4)
F2 0.0275(4) 0.0291(4) 0.0396(5) -0.0025(3) 0.0082(4) -0.0046(3)
C2 0.0188(6) 0.0272(7) 0.0281(7) 0.0025(5) 0.0058(5) 0.0005(5)
C1 0.0219(7) 0.0305(7) 0.0287(7) 0.0023(5) 0.0058(5) -0.0002(5)
C4 0.0196(6) 0.0292(7) 0.0272(7) 0.0025(5) 0.0082(5) 0.0002(5)
C11 0.0163(6) 0.0320(7) 0.0273(7) 0.0016(5) 0.0043(5) -0.0014(5)
C7 0.0265(7) 0.0287(7) 0.0316(7) 0.0012(5) 0.0139(6) -0.0035(5)
C19 0.0347(8) 0.0303(8) 0.0288(7) 0.0011(6) 0.0080(6) -0.0023(6)
C9 0.0186(6) 0.0323(7) 0.0316(7) 0.0031(6) 0.0084(5) 0.0006(5)
C13 0.0273(7) 0.0358(8) 0.0351(8) 0.0085(6) 0.0086(6) 0.0009(6)
C18 0.0230(7) 0.0325(7) 0.0315(7) 0.0016(6) 0.0088(6) -0.0002(5)
C20 0.0297(7) 0.0295(7) 0.0315(8) -0.0013(6) -0.0018(6) 0.0014(6)
C3 0.0210(6) 0.0284(7) 0.0275(7) 0.0026(5) 0.0050(5) 0.0018(5)
C17 0.0202(6) 0.0248(7) 0.0276(7) -0.0017(5) 0.0062(5) -0.0002(5)
C14 0.0300(8) 0.0469(9) 0.0300(7) 0.0069(6) 0.0095(6) -0.0025(6)
C21 0.0198(7) 0.0328(8) 0.0406(8) -0.0046(6) 0.0037(6) 0.0020(5)
C8 0.0234(7) 0.0307(7) 0.0357(7) 0.0028(6) 0.0146(6) 0.0023(5)
C5 0.0189(6) 0.0266(7) 0.0282(7) 0.0054(5) 0.0091(5) 0.0005(5)
C15 0.0374(8) 0.0402(9) 0.0331(8) -0.0032(6) 0.0137(7) -0.0030(6)
C16 0.0310(7) 0.0311(8) 0.0339(8) 0.0010(6) 0.0114(6) -0.0015(6)
C6 0.0200(6) 0.0299(7) 0.0287(7) 0.0026(5) 0.0082(5) -0.0026(5)
C22 0.0215(7) 0.0292(7) 0.0333(7) -0.0040(6) 0.0090(6) -0.0014(5)
C10 0.0203(6) 0.0277(7) 0.0273(7) 0.0031(5) 0.0085(5) -0.0011(5)
C12 0.0205(6) 0.0312(7) 0.0316(7) 0.0027(6) 0.0067(5) 0.0010(5)
C23 0.0319(8) 0.0358(8) 0.0386(8) -0.0053(6) 0.0138(6) -0.0024(6)

loop_
_atom_type_symbol
_atom_type_description
_atom_type_scat_dispersion_real
_atom_type_scat_dispersion_imag
_atom_type_scat_source
C C 0.0181 0.0091 'International Tables Vol C Tables 4.2.6.8 and 6.1.1.4'
H H 0.0000 0.0000 'International Tables Vol C Tables 4.2.6.8 and 6.1.1.4'
F F 0.0727 0.0534 'International Tables Vol C Tables 4.2.6.8 and 6.1.1.4'

loop_
_geom_angle_atom_site_label_1
_geom_angle_atom_site_label_2
_geom_angle_atom_site_label_3
_geom_angle
C1 C2 C11 109.23(11)
C1 C2 C3 109.00(11)
C11 C2 C3 112.36(11)
C10 C2 C1 110.45(11)
C10 C2 C11 113.78(11)
C10 C2 C3 101.78(10)
F3 C1 F2 106.42(11)
F3 C1 C2 112.47(11)
F1 C1 F3 106.26(11)
F1 C1 F2 106.34(11)
F1 C1 C2 112.48(11)
F2 C1 C2 112.37(12)
C17 C4 C3 113.92(11)
C17 C4 C5 115.65(11)
C5 C4 C3 101.99(10)
C16 C11 C2 120.65(13)
C12 C11 C2 121.28(13)
C12 C11 C16 118.07(13)
C8 C7 C23 120.77(13)
C6 C7 C8 118.51(13)
C6 C7 C23 120.72(13)
C18 C19 C20 119.99(14)
C8 C9 C10 119.15(12)
C14 C13 C12 120.39(14)
C19 C18 C17 121.07(13)
C21 C20 C19 119.70(13)
C4 C3 C2 105.61(11)
C18 C17 C4 121.02(12)
C18 C17 C22 118.55(12)
C22 C17 C4 120.43(13)
C13 C14 C15 119.26(14)
C20 C21 C22 120.24(14)
C9 C8 C7 121.70(13)
C6 C5 C4 128.12(12)
C6 C5 C10 120.82(12)
C10 C5 C4 111.03(12)
C16 C15 C14 120.42(15)
C15 C16 C11 120.85(14)
C5 C6 C7 120.12(12)
C21 C22 C17 120.45(14)
C9 C10 C2 129.80(12)
C5 C10 C2 110.51(12)
C5 C10 C9 119.67(13)
C11 C12 C13 120.99(14)

loop_
_geom_bond_atom_site_label_1
_geom_bond_atom_site_label_2
_geom_bond_distance
F3 C1 1.3480(16)
F1 C1 1.3456(17)
F2 C1 1.3482(17)
C2 C1 1.5291(19)
C2 C11 1.5432(19)
C2 C3 1.5626(18)
C2 C10 1.5260(19)
C4 C3 1.5449(18)
C4 C17 1.5128(18)
C4 C5 1.5177(19)
C11 C16 1.400(2)
C11 C12 1.392(2)
C7 C8 1.400(2)
C7 C6 1.399(2)
C7 C23 1.510(2)
C19 C18 1.388(2)
C19 C20 1.393(2)
C9 C8 1.390(2)
C9 C10 1.3968(19)
C13 C14 1.382(2)
C13 C12 1.394(2)
C18 C17 1.391(2)
C20 C21 1.383(2)
C17 C22 1.3993(19)
C14 C15 1.391(2)
C21 C22 1.396(2)
C5 C6 1.388(2)
C5 C10 1.3956(18)
C15 C16 1.388(2)
